data_7237566
loop_
_publ_author_name
'Liu, Wei'
'Ying, Shian'
'Guo, Runda'
'Qiao, Xianfeng'
'Leng, Panpan'
'Zhang, Qing'
'Wang, Yaxiong'
'Ma, Dongge'
'Wang, Lei'

_publ_section_title
;
 Nondoped blue fluorescent organic light-emitting diodes based on
 benzonitrile-anthracene derivative with 10.06% external quantum
 efficiency and low efficiency roll-off
;
_journal_issue 4
_journal_name_full 'Journal of Materials Chemistry C'
_journal_page_first 1014
_journal_paper_doi 10.1039/C8TC05707A
_journal_volume 7
_journal_year 2019
_chemical_formula_moiety '0.33(C39 H24 N2)'
_chemical_formula_sum 'C13 H8 N0.67'
_chemical_formula_weight 173.53
_space_group_crystal_system triclinic
_space_group_IT_number 2
_space_group_name_Hall '-P 1'
_space_group_name_H-M_alt 'P -1'
_atom_sites_solution_hydrogens geom
_atom_sites_solution_primary direct
_audit_creation_date 2018-06-05
_audit_creation_method
;
Olex2 1.2
(compiled 2017.03.28 svn.r3405 for OlexSys, GUI svn.r5335)
;
_audit_update_record
;
2018-07-20 deposited with the CCDC.
2018-12-16 downloaded from the CCDC.
;
_cell_angle_alpha 96.694(2)
_cell_angle_beta 97.320(2)
_cell_angle_gamma 98.178(2)
_cell_formula_units_Z 6
_cell_length_a 7.4203(2)
_cell_length_b 13.3663(3)
_cell_length_c 14.5908(4)
_cell_measurement_reflns_used 9788
_cell_measurement_temperature 100.00(10)
_cell_measurement_theta_max 73.8790
_cell_measurement_theta_min 4.2360
_cell_volume 1407.32(6)
_computing_cell_refinement 'CrysAlisPro 1.171.39.28b (Rigaku OD, 2015)'
_computing_data_collection 'CrysAlisPro 1.171.39.28b (Rigaku OD, 2015)'
_computing_data_reduction 'CrysAlisPro 1.171.39.28b (Rigaku OD, 2015)'
_computing_molecular_graphics 'Olex2 (Dolomanov et al., 2009)'
_computing_publication_material 'Olex2 (Dolomanov et al., 2009)'
_computing_structure_refinement 'ShelXL (Sheldrick, 2015)'
_computing_structure_solution 'ShelXS (Sheldrick, 2008)'
_diffrn_ambient_environment N~2~
_diffrn_ambient_temperature 100.00(10)
_diffrn_detector 'CCD plate'
_diffrn_measured_fraction_theta_full 0.997
_diffrn_measured_fraction_theta_max 0.961
_diffrn_measurement_details
;
List of Runs (angles in degrees, time in seconds):

  # Type    Start    End  Width  t~exp~   \w     \q     \k     \f   Frames
#--------------------------------------------------------------------------
  1  \w    -45.00  27.00   0.50    0.50    --    0.00 -77.00  60.00  144
  2  \w    -33.00  13.00   0.50    0.50    --    0.00 -82.00 150.00   92
  3  \w    -26.00  15.00   0.50    0.50    --    0.00 -82.00   0.00   82
  4  \w    -33.00  25.00   0.50    0.50    --    0.00 -82.00 -90.00  116
  5  \w    -33.00  -2.00   0.50    0.50    --    0.00 -82.00-150.00   62
  6  \w      5.00  35.00   0.50    0.50    --   94.60 -82.00-180.00   60
  7  \w      5.00 118.00   0.50    0.50    --   94.60 -61.00-120.00  226
  8  \w    130.00 183.00   0.50    0.50    --   94.60  30.00-120.00  106
  9  \w    128.00 154.00   0.50    0.50    --   94.60  82.00-180.00   52
 10  \w      5.00 114.00   0.50    0.50    --   94.60 -61.00  30.00  218
 11  \w     73.00 183.00   0.50    0.50    --   94.60  15.00 -30.00  220
 12  \w     79.00 124.00   0.50    0.50    --   94.60  30.00 -90.00   90
 13  \w    147.00 182.00   0.50    0.50    --   94.60  30.00 -90.00   70
 14  \w     81.00 126.00   0.50    0.50    --   94.60  61.00 -30.00   90
 15  \w     55.00 125.00   0.50    0.50    --   94.60 -82.00-120.00  140
 16  \w     89.00 126.00   0.50    0.50    --   94.60 -82.00  90.00   74
 17  \w    140.00 182.00   0.50    0.50    --   94.60  61.00 -30.00   84
 18  \w     43.00  97.00   0.50    0.50    --   94.60 -82.00-180.00  108
 19  \w      5.00 120.00   0.50    0.50    --   94.60 -82.00  30.00  230
 20  \w     68.00  99.00   0.50    0.50    --   94.60 -82.00 -30.00   62
 21  \w     80.00 122.00   0.50    0.50    --   94.60  30.00-120.00   84
 22  \w     22.00  81.00   0.50    0.50    --   94.60 -45.00 120.00  118
;
_diffrn_measurement_device 'four-circle diffractometer'
_diffrn_measurement_device_type 'XtaLAB AFC12 (RINC): Kappa single'
_diffrn_measurement_method '\w scans'
_diffrn_orient_matrix_type 'CrysAlisPro convention (1999,Acta A55,543-557)'
_diffrn_orient_matrix_UB_11 -0.0298714000
_diffrn_orient_matrix_UB_12 -0.0237246000
_diffrn_orient_matrix_UB_13 -0.1072252000
_diffrn_orient_matrix_UB_21 0.0237351000
_diffrn_orient_matrix_UB_22 0.1151053000
_diffrn_orient_matrix_UB_23 -0.0070754000
_diffrn_orient_matrix_UB_31 0.2085741000
_diffrn_orient_matrix_UB_32 0.0025617000
_diffrn_orient_matrix_UB_33 0.0014506000
_diffrn_radiation_monochromator graphite
_diffrn_radiation_probe x-ray
_diffrn_radiation_type CuK\a
_diffrn_radiation_wavelength 1.54184
_diffrn_reflns_av_R_equivalents 0.0343
_diffrn_reflns_av_unetI/netI 0.0326
_diffrn_reflns_Laue_measured_fraction_full 0.997
_diffrn_reflns_Laue_measured_fraction_max 0.961
_diffrn_reflns_limit_h_max 8
_diffrn_reflns_limit_h_min -7
_diffrn_reflns_limit_k_max 16
_diffrn_reflns_limit_k_min -15
_diffrn_reflns_limit_l_max 17
_diffrn_reflns_limit_l_min -18
_diffrn_reflns_number 13410
_diffrn_reflns_point_group_measured_fraction_full 0.997
_diffrn_reflns_point_group_measured_fraction_max 0.961
_diffrn_reflns_theta_full 67.684
_diffrn_reflns_theta_max 73.958
_diffrn_reflns_theta_min 3.083
_diffrn_source 'fine-focus sealed X-ray tube'
_diffrn_source_type 'Enhance (Cu) X-ray Source'
_exptl_absorpt_coefficient_mu 0.550
_exptl_absorpt_correction_T_max 1.00000
_exptl_absorpt_correction_T_min 0.55007
_exptl_absorpt_correction_type multi-scan
_exptl_absorpt_process_details
;
CrysAlisPro 1.171.39.28b (Rigaku Oxford Diffraction, 2015)
Empirical absorption correction using spherical harmonics,
 implemented in SCALE3 ABSPACK scaling algorithm.
;
_exptl_crystal_density_diffrn 1.229
_exptl_crystal_description blank
_exptl_crystal_F_000 544
_refine_diff_density_max 0.696
_refine_diff_density_min -0.323
_refine_diff_density_rms 0.079
_refine_ls_extinction_method none
_refine_ls_goodness_of_fit_ref 1.039
_refine_ls_hydrogen_treatment constr
_refine_ls_matrix_type full
_refine_ls_number_parameters 370
_refine_ls_number_reflns 5492
_refine_ls_number_restraints 0
_refine_ls_restrained_S_all 1.039
_refine_ls_R_factor_all 0.0555
_refine_ls_R_factor_gt 0.0529
_refine_ls_shift/su_max 0.002
_refine_ls_shift/su_mean 0.000
_refine_ls_structure_factor_coef Fsqd
_refine_ls_weighting_details 'w=1/[\s^2^(Fo^2^)+(0.0672P)^2^+1.0992P] where P=(Fo^2^+2Fc^2^)/3'
_refine_ls_weighting_scheme calc
_refine_ls_wR_factor_gt 0.1387
_refine_ls_wR_factor_ref 0.1408
_reflns_Friedel_coverage 0.000
_reflns_number_gt 5051
_reflns_number_total 5492
_reflns_threshold_expression 'I > 2\s(I)'
_cod_data_source_file c8tc05707a2.cif
_cod_data_source_block 20180108-2
_cod_database_code 7237566
_shelx_shelxl_version_number 2016/6
_shelx_space_group_comment
;
The symmetry employed for this shelxl refinement is uniquely defined
by the following loop, which should always be used as a source of
symmetry information in preference to the above space-group names.
They are only intended as comments.
;
_reflns_odcompleteness_completeness 99.84
_reflns_odcompleteness_iscentric 1
_reflns_odcompleteness_theta 66.97
_olex2_refinement_description
;
1. Fixed Uiso
 At 1.2 times of:
  All C(H) groups
2.a Aromatic/amide H refined with riding coordinates:
 C8(H8), C9(H9), C10(H10), C12(H12), C15(H15), C16(H16), C17(H17), C18(H18),
 C19(H19), C21(H21), C22(H22), C23(H23), C24(H24), C25(H25), C26(H26), C28(H28),
  C30(H30), C31(H31), C33(H33), C35(H35), C38(H38), C39(H39), C40(H40), C41(H41)
;
_olex2_submission_special_instructions 'No special instructions were received'
_oxdiff_exptl_absorpt_empirical_details
;
Empirical correction (ABSPACK) includes:
- Absorption correction using spherical harmonics
- Frame scaling
;
_oxdiff_exptl_absorpt_empirical_full_max 1.592
_oxdiff_exptl_absorpt_empirical_full_min 0.323

loop_
_space_group_symop_operation_xyz
'x, y, z'
'-x, -y, -z'

loop_
_atom_site_label
_atom_site_type_symbol
_atom_site_fract_x
_atom_site_fract_y
_atom_site_fract_z
_atom_site_U_iso_or_equiv
_atom_site_adp_type
_atom_site_occupancy
_atom_site_site_symmetry_order
_atom_site_calc_flag
_atom_site_refinement_flags_posn
C1AA C 0.0978(2) 0.39662(12) 0.25517(12) 0.0199(3) Uani 1 1 d .
C2 C -0.0199(2) 0.55811(12) 0.23845(12) 0.0195(3) Uani 1 1 d .
C3 C 0.0771(2) 0.57061(12) 0.16276(11) 0.0192(3) Uani 1 1 d .
C4 C 0.1942(2) 0.40941(12) 0.17927(11) 0.0193(3) Uani 1 1 d .
N5 N -0.4993(2) 0.83158(10) 0.35393(10) 0.0212(3) Uani 1 1 d .
C6 C -0.0094(2) 0.47226(12) 0.28550(12) 0.0195(3) Uani 1 1 d .
C7 C 0.1830(2) 0.49465(12) 0.13169(11) 0.0187(3) Uani 1 1 d .
C8 C 0.2720(2) 0.59404(14) 0.01053(12) 0.0236(4) Uani 1 1 d .
H8 H 0.333549 0.601763 -0.040503 0.028 Uiso 1 1 calc R
C9 C 0.0770(2) 0.65927(13) 0.11598(12) 0.0209(3) Uani 1 1 d .
H9 H 0.010690 0.709723 0.135669 0.025 Uiso 1 1 calc R
C10 C 0.4900(2) 0.34166(13) 0.20357(12) 0.0217(3) Uani 1 1 d .
H10 H 0.531755 0.395877 0.251018 0.026 Uiso 1 1 calc R
C11 C 0.6544(3) 0.11296(14) 0.09507(13) 0.0265(4) Uani 1 1 d .
C12 C 0.6023(2) 0.26993(13) 0.18443(12) 0.0215(3) Uani 1 1 d .
H12 H 0.718498 0.275613 0.218975 0.026 Uiso 1 1 calc R
C13 C 0.3153(2) 0.33378(12) 0.15279(11) 0.0198(3) Uani 1 1 d .
C14 C -0.1388(2) 0.63388(12) 0.26752(12) 0.0201(3) Uani 1 1 d .
C15 C 0.2778(2) 0.50912(13) 0.05355(12) 0.0213(3) Uani 1 1 d .
H15 H 0.344456 0.459760 0.031777 0.026 Uiso 1 1 calc R
C16 C -0.1034(2) 0.45747(13) 0.36418(12) 0.0227(3) Uani 1 1 d .
H16 H -0.173488 0.505613 0.384790 0.027 Uiso 1 1 calc R
C17 C -0.0815(2) 0.70985(13) 0.34392(12) 0.0218(3) Uani 1 1 d .
H17 H 0.035802 0.715547 0.377272 0.026 Uiso 1 1 calc R
C18 C 0.1727(2) 0.67062(13) 0.04312(12) 0.0234(4) Uani 1 1 d .
H18 H 0.172871 0.729248 0.014486 0.028 Uiso 1 1 calc R
C19 C -0.4329(2) 0.69355(13) 0.24562(12) 0.0222(3) Uani 1 1 d .
H19 H -0.550241 0.687879 0.212343 0.027 Uiso 1 1 calc R
C20 C -0.3751(2) 0.76791(12) 0.32335(12) 0.0202(3) Uani 1 1 d .
C21 C 0.3675(3) 0.18156(14) 0.06011(13) 0.0297(4) Uani 1 1 d .
H21 H 0.327223 0.128254 0.011656 0.036 Uiso 1 1 calc R
C22 C 0.0122(2) 0.29923(14) 0.37859(13) 0.0253(4) Uani 1 1 d .
H22 H 0.018210 0.242424 0.409414 0.030 Uiso 1 1 calc R
C23 C 0.2565(3) 0.25359(14) 0.07992(14) 0.0289(4) Uani 1 1 d .
H23 H 0.141492 0.248638 0.044379 0.035 Uiso 1 1 calc R
C24 C -0.1977(2) 0.77700(12) 0.37067(12) 0.0220(3) Uani 1 1 d .
H24 H -0.156425 0.828466 0.420650 0.026 Uiso 1 1 calc R
C25 C -0.3142(2) 0.62817(13) 0.21828(12) 0.0222(3) Uani 1 1 d .
H25 H -0.352727 0.579471 0.165900 0.027 Uiso 1 1 calc R
C26 C -0.5333(3) 0.84104(13) 0.60738(13) 0.0264(4) Uani 1 1 d .
H26 H -0.483866 0.819710 0.662236 0.032 Uiso 1 1 calc R
N27 N 0.7466(2) 0.05232(13) 0.08082(12) 0.0373(4) Uani 1 1 d .
C28 C 0.1038(2) 0.30989(13) 0.30406(12) 0.0230(3) Uani 1 1 d .
H28 H 0.171305 0.259934 0.284613 0.028 Uiso 1 1 calc R
C29 C -0.5428(2) 0.84645(12) 0.44473(12) 0.0208(3) Uani 1 1 d .
C30 C -0.6730(3) 0.90085(14) 0.60982(13) 0.0275(4) Uani 1 1 d .
H30 H -0.713899 0.919447 0.666079 0.033 Uiso 1 1 calc R
C31 C -0.4666(2) 0.81269(13) 0.52532(12) 0.0238(4) Uani 1 1 d .
H31 H -0.374208 0.772500 0.524203 0.029 Uiso 1 1 calc R
C32 C -0.6148(2) 0.88092(12) 0.29713(12) 0.0219(3) Uani 1 1 d .
C33 C -0.0921(2) 0.37434(14) 0.40932(12) 0.0251(4) Uani 1 1 d .
H33 H -0.153080 0.366826 0.460562 0.030 Uiso 1 1 calc R
C34 C 0.5398(2) 0.18924(13) 0.11302(12) 0.0226(3) Uani 1 1 d .
C35 C -0.8603(3) 0.98151(14) 0.30975(14) 0.0293(4) Uani 1 1 d .
H35 H -0.939791 1.011420 0.344732 0.035 Uiso 1 1 calc R
C36 C -0.6866(2) 0.90491(12) 0.44512(12) 0.0212(3) Uani 1 1 d .
C37 C -0.7335(2) 0.92617(12) 0.35113(13) 0.0224(3) Uani 1 1 d .
C38 C -0.6166(3) 0.89231(14) 0.20310(13) 0.0274(4) Uani 1 1 d .
H38 H -0.535693 0.863921 0.167972 0.033 Uiso 1 1 calc R
C39 C -0.8659(3) 0.99122(15) 0.21640(15) 0.0344(4) Uani 1 1 d .
H39 H -0.951184 1.026848 0.187901 0.041 Uiso 1 1 calc R
C40 C -0.7437(3) 0.94762(15) 0.16437(14) 0.0326(4) Uani 1 1 d .
H40 H -0.748132 0.956096 0.101805 0.039 Uiso 1 1 calc R
C41 C -0.7506(2) 0.93245(13) 0.52935(13) 0.0254(4) Uani 1 1 d .
H41 H -0.844402 0.971650 0.530945 0.030 Uiso 1 1 calc R

loop_
_atom_site_aniso_label
_atom_site_aniso_U_11
_atom_site_aniso_U_22
_atom_site_aniso_U_33
_atom_site_aniso_U_23
_atom_site_aniso_U_13
_atom_site_aniso_U_12
C1AA 0.0172(8) 0.0181(8) 0.0231(8) 0.0011(6) 0.0010(6) 0.0022(6)
C2 0.0163(8) 0.0174(8) 0.0236(8) -0.0009(6) 0.0021(6) 0.0026(6)
C3 0.0158(8) 0.0187(8) 0.0216(8) 0.0007(6) -0.0002(6) 0.0024(6)
C4 0.0160(8) 0.0181(8) 0.0222(8) -0.0005(6) 0.0002(6) 0.0029(6)
N5 0.0229(7) 0.0180(7) 0.0240(7) 0.0006(5) 0.0046(6) 0.0082(6)
C6 0.0153(8) 0.0192(8) 0.0226(8) 0.0004(6) 0.0013(6) 0.0017(6)
C7 0.0149(7) 0.0191(8) 0.0213(8) 0.0009(6) 0.0006(6) 0.0032(6)
C8 0.0216(8) 0.0275(9) 0.0228(8) 0.0047(7) 0.0049(7) 0.0052(7)
C9 0.0175(8) 0.0192(8) 0.0262(8) 0.0023(6) 0.0013(6) 0.0061(6)
C10 0.0222(8) 0.0200(8) 0.0231(8) 0.0010(6) 0.0043(6) 0.0041(6)
C11 0.0286(9) 0.0253(9) 0.0260(9) 0.0002(7) 0.0014(7) 0.0106(7)
C12 0.0197(8) 0.0243(8) 0.0214(8) 0.0034(6) 0.0029(6) 0.0063(7)
C13 0.0214(8) 0.0178(8) 0.0215(8) 0.0034(6) 0.0051(6) 0.0051(6)
C14 0.0191(8) 0.0176(8) 0.0247(8) 0.0030(6) 0.0065(6) 0.0038(6)
C15 0.0191(8) 0.0223(8) 0.0233(8) 0.0000(6) 0.0046(6) 0.0071(6)
C16 0.0204(8) 0.0230(8) 0.0245(8) -0.0004(7) 0.0050(7) 0.0046(6)
C17 0.0179(8) 0.0205(8) 0.0266(8) 0.0012(6) 0.0028(6) 0.0035(6)
C18 0.0214(8) 0.0219(8) 0.0283(9) 0.0074(7) 0.0027(7) 0.0051(7)
C19 0.0200(8) 0.0205(8) 0.0260(9) 0.0004(7) 0.0017(7) 0.0060(6)
C20 0.0220(8) 0.0165(8) 0.0241(8) 0.0033(6) 0.0070(6) 0.0057(6)
C21 0.0316(10) 0.0237(9) 0.0314(10) -0.0059(7) -0.0024(8) 0.0100(7)
C22 0.0225(9) 0.0242(9) 0.0304(9) 0.0089(7) 0.0033(7) 0.0038(7)
C23 0.0256(9) 0.0258(9) 0.0331(10) -0.0037(7) -0.0044(7) 0.0101(7)
C24 0.0227(8) 0.0168(8) 0.0249(8) -0.0016(6) 0.0032(7) 0.0019(6)
C25 0.0229(8) 0.0189(8) 0.0242(8) -0.0012(6) 0.0025(7) 0.0054(6)
C26 0.0285(9) 0.0230(9) 0.0270(9) 0.0037(7) 0.0053(7) 0.0001(7)
N27 0.0399(10) 0.0361(9) 0.0359(9) -0.0057(7) -0.0020(7) 0.0214(8)
C28 0.0208(8) 0.0193(8) 0.0292(9) 0.0039(7) 0.0025(7) 0.0049(6)
C29 0.0207(8) 0.0147(7) 0.0264(9) -0.0012(6) 0.0058(7) 0.0017(6)
C30 0.0270(9) 0.0246(9) 0.0302(9) -0.0027(7) 0.0130(7) -0.0014(7)
C31 0.0248(9) 0.0177(8) 0.0296(9) 0.0030(7) 0.0061(7) 0.0040(7)
C32 0.0207(8) 0.0164(8) 0.0286(9) 0.0025(6) 0.0017(7) 0.0047(6)
C33 0.0224(9) 0.0284(9) 0.0249(9) 0.0054(7) 0.0051(7) 0.0023(7)
C34 0.0258(9) 0.0198(8) 0.0248(8) 0.0047(6) 0.0067(7) 0.0089(7)
C35 0.0225(9) 0.0251(9) 0.0411(11) 0.0023(8) 0.0035(8) 0.0092(7)
C36 0.0171(8) 0.0147(7) 0.0307(9) -0.0002(6) 0.0046(6) 0.0007(6)
C37 0.0186(8) 0.0155(8) 0.0325(9) 0.0005(7) 0.0039(7) 0.0029(6)
C38 0.0324(10) 0.0226(9) 0.0281(9) 0.0019(7) 0.0043(7) 0.0086(7)
C39 0.0327(10) 0.0300(10) 0.0408(11) 0.0067(8) -0.0041(8) 0.0129(8)
C40 0.0402(11) 0.0285(10) 0.0292(10) 0.0057(8) -0.0008(8) 0.0100(8)
C41 0.0210(8) 0.0199(8) 0.0355(10) -0.0008(7) 0.0105(7) 0.0025(7)

loop_
_atom_type_symbol
_atom_type_description
_atom_type_scat_dispersion_real
_atom_type_scat_dispersion_imag
_atom_type_scat_source
C C 0.0181 0.0091 'International Tables Vol C Tables 4.2.6.8 and 6.1.1.4'
H H 0.0000 0.0000 'International Tables Vol C Tables 4.2.6.8 and 6.1.1.4'
N N 0.0311 0.0180 'International Tables Vol C Tables 4.2.6.8 and 6.1.1.4'

loop_
_geom_angle_atom_site_label_1
_geom_angle_atom_site_label_2
_geom_angle_atom_site_label_3
_geom_angle
C4 C1AA C6 119.67(15)
C4 C1AA C28 121.81(15)
C28 C1AA C6 118.52(15)
C3 C2 C6 119.99(15)
C3 C2 C14 120.23(15)
C6 C2 C14 119.76(14)
C2 C3 C7 120.06(15)
C2 C3 C9 121.64(15)
C9 C3 C7 118.29(15)
C1AA C4 C7 120.40(15)
C1AA C4 C13 118.96(14)
C7 C4 C13 120.58(14)
C29 N5 C20 125.52(14)
C32 N5 C20 126.09(14)
C32 N5 C29 108.03(13)
C2 C6 C1AA 120.08(15)
C2 C6 C16 121.82(15)
C16 C6 C1AA 118.09(15)
C4 C7 C3 119.75(15)
C4 C7 C15 121.68(15)
C15 C7 C3 118.55(15)
C15 C8 C18 120.37(16)
C18 C9 C3 120.95(15)
C12 C10 C13 120.92(15)
N27 C11 C34 179.7(2)
C10 C12 C34 119.39(16)
C10 C13 C4 119.20(14)
C10 C13 C23 118.89(15)
C23 C13 C4 121.89(15)
C17 C14 C2 122.27(15)
C25 C14 C2 119.44(15)
C25 C14 C17 118.28(15)
C8 C15 C7 121.09(15)
C33 C16 C6 121.38(16)
C24 C17 C14 120.72(16)
C9 C18 C8 120.69(16)
C25 C19 C20 119.66(16)
C19 C20 N5 119.67(15)
C24 C20 N5 120.97(15)
C24 C20 C19 119.35(15)
C23 C21 C34 119.63(17)
C28 C22 C33 120.35(16)
C21 C23 C13 120.69(17)
C17 C24 C20 120.47(15)
C19 C25 C14 121.44(16)
C31 C26 C30 121.71(17)
C22 C28 C1AA 121.25(16)
N5 C29 C36 108.68(15)
C31 C29 N5 129.69(15)
C31 C29 C36 121.63(16)
C41 C30 C26 120.40(17)
C26 C31 C29 117.64(16)
N5 C32 C37 109.19(15)
C38 C32 N5 129.22(16)
C38 C32 C37 121.51(16)
C16 C33 C22 120.40(16)
C12 C34 C11 119.33(16)
C21 C34 C11 120.21(16)
C21 C34 C12 120.45(16)
C39 C35 C37 119.17(18)
C29 C36 C37 107.34(15)
C41 C36 C29 119.23(16)
C41 C36 C37 133.40(16)
C32 C37 C36 106.76(15)
C35 C37 C32 119.72(17)
C35 C37 C36 133.48(17)
C40 C38 C32 117.23(17)
C35 C39 C40 120.24(18)
C38 C40 C39 122.09(18)
C30 C41 C36 119.34(16)

loop_
_geom_bond_atom_site_label_1
_geom_bond_atom_site_label_2
_geom_bond_distance
C1AA C4 1.407(2)
C1AA C6 1.437(2)
C1AA C28 1.433(2)
C2 C3 1.406(2)
C2 C6 1.411(2)
C2 C14 1.494(2)
C3 C7 1.437(2)
C3 C9 1.435(2)
C4 C7 1.408(2)
C4 C13 1.495(2)
N5 C20 1.418(2)
N5 C29 1.402(2)
N5 C32 1.401(2)
C6 C16 1.436(2)
C7 C15 1.432(2)
C8 C15 1.363(2)
C8 C18 1.417(2)
C9 C18 1.363(2)
C10 C12 1.384(2)
C10 C13 1.392(2)
C11 N27 1.150(2)
C11 C34 1.440(2)
C12 C34 1.392(2)
C13 C23 1.397(2)
C14 C17 1.395(2)
C14 C25 1.392(2)
C16 C33 1.363(2)
C17 C24 1.388(2)
C19 C20 1.396(2)
C19 C25 1.388(2)
C20 C24 1.389(2)
C21 C23 1.382(2)
C21 C34 1.390(3)
C22 C28 1.364(3)
C22 C33 1.419(3)
C26 C30 1.397(3)
C26 C31 1.386(3)
C29 C31 1.390(2)
C29 C36 1.410(2)
C30 C41 1.379(3)
C32 C37 1.407(2)
C32 C38 1.397(3)
C35 C37 1.398(2)
C35 C39 1.379(3)
C36 C37 1.442(2)
C36 C41 1.401(2)
C38 C40 1.384(3)
C39 C40 1.400(3)

loop_
_smtbx_masks_void_nr
_smtbx_masks_void_average_x
_smtbx_masks_void_average_y
_smtbx_masks_void_average_z
_smtbx_masks_void_volume
_smtbx_masks_void_count_electrons
1 0.208 0.156 0.851 12.4 2.9
2 0.500 0.500 0.500 99.9 42.7
3 0.792 0.844 0.149 12.4 2.9
